data_4123376
loop_
_publ_author_name
'Panda, Manas K.'
'Run\<cevski, Tom\<ce'
'Husain, Ahmad'
'Dinnebier, Robert E.'
'Naumov, Pan\<ce'

_publ_section_title
;
 Perpetually self-propelling chiral single crystals.
;
_journal_issue 5
_journal_name_full 'Journal of the American Chemical Society'
_journal_page_first 1895
_journal_page_last 1902
_journal_paper_doi 10.1021/ja5111927
_journal_volume 137
_journal_year 2015
_chemical_absolute_configuration L
_chemical_formula_moiety 'C5 H7 N O3'
_chemical_formula_sum 'C5 H7 N O3'
_chemical_formula_weight 129.12
_chemical_name_common 'L-pyroglutamic acid'
_chemical_name_systematic
;
 ?
;
_space_group_crystal_system orthorhombic
_space_group_IT_number 19
_space_group_name_Hall 'P 2ac 2ab'
_space_group_name_H-M_alt 'P 21 21 21'
_symmetry_space_group_name_Hall 'P 2ac 2ab'
_symmetry_space_group_name_H-M 'P 21 21 21'
_atom_sites_solution_hydrogens geom
_audit_creation_method SHELXL-2013
_cell_angle_alpha 90
_cell_angle_beta 90
_cell_angle_gamma 90
_cell_formula_units_Z 12
_cell_length_a 9.024(5)
_cell_length_b 13.453(8)
_cell_length_c 14.672(8)
_cell_measurement_reflns_used 8644
_cell_measurement_temperature 300(2)
_cell_measurement_theta_max 28.97
_cell_measurement_theta_min 2.65
_cell_volume 1781.2(17)
_computing_cell_refinement 'Bruker SAINT'
_computing_data_collection 'Bruker APEX2'
_computing_data_reduction 'Bruker SAINT'
_computing_structure_refinement 'SHELXL-2013 (Sheldrick, 2013)'
_computing_structure_solution 'SHELXS-97 (Sheldrick, 2008)'
_diffrn_ambient_temperature 300(2)
_diffrn_measured_fraction_theta_full 1.000
_diffrn_measured_fraction_theta_max 0.997
_diffrn_measurement_device_type 'Bruker APEX-II CCD'
_diffrn_measurement_method '\f and \w scans'
_diffrn_radiation_source 'sealed tube'
_diffrn_radiation_type MoK\a
_diffrn_radiation_wavelength 0.71073
_diffrn_reflns_av_R_equivalents 0.0266
_diffrn_reflns_av_unetI/netI 0.0210
_diffrn_reflns_Laue_measured_fraction_full 1.000
_diffrn_reflns_Laue_measured_fraction_max 0.997
_diffrn_reflns_limit_h_max 13
_diffrn_reflns_limit_h_min -13
_diffrn_reflns_limit_k_max 20
_diffrn_reflns_limit_k_min -20
_diffrn_reflns_limit_l_max 22
_diffrn_reflns_limit_l_min -21
_diffrn_reflns_number 33176
_diffrn_reflns_point_group_measured_fraction_full 1.000
_diffrn_reflns_point_group_measured_fraction_max 0.994
_diffrn_reflns_theta_full 25.242
_diffrn_reflns_theta_max 32.557
_diffrn_reflns_theta_min 2.054
_exptl_absorpt_coefficient_mu 0.121
_exptl_absorpt_correction_type multi-scan
_exptl_absorpt_process_details sadabs
_exptl_crystal_colour colourless
_exptl_crystal_density_diffrn 1.444
_exptl_crystal_description rod
_exptl_crystal_F_000 816
_exptl_crystal_size_max 0.310
_exptl_crystal_size_mid 0.250
_exptl_crystal_size_min 0.200
_exptl_transmission_factor_max 0.7465
_exptl_transmission_factor_min 0.7047
_refine_diff_density_max 0.658
_refine_diff_density_min -0.340
_refine_diff_density_rms 0.048
_refine_ls_abs_structure_details
;
 Flack x determined using 1787 quotients [(I+)-(I-)]/[(I+)+(I-)]
 (Parsons and Flack (2004), Acta Cryst. A60, s61).
;
_refine_ls_extinction_method none
_refine_ls_goodness_of_fit_ref 1.064
_refine_ls_hydrogen_treatment constr
_refine_ls_matrix_type full
_refine_ls_number_parameters 244
_refine_ls_number_reflns 6436
_refine_ls_number_restraints 0
_refine_ls_restrained_S_all 1.064
_refine_ls_R_factor_all 0.0791
_refine_ls_R_factor_gt 0.0531
_refine_ls_shift/su_max 0.047
_refine_ls_shift/su_mean 0.007
_refine_ls_structure_factor_coef Fsqd
_refine_ls_weighting_details 'w=1/[\s^2^(Fo^2^)+(0.0954P)^2^+0.1063P] where P=(Fo^2^+2Fc^2^)/3'
_refine_ls_weighting_scheme calc
_refine_ls_wR_factor_gt 0.1487
_refine_ls_wR_factor_ref 0.1622
_reflns_Friedel_coverage 0.778
_reflns_Friedel_fraction_full 1.000
_reflns_Friedel_fraction_max 0.989
_reflns_number_gt 4655
_reflns_number_total 6436
_reflns_threshold_expression 'I > 2\s(I)'
_cod_data_source_file ja5111927_si_018.cif
_cod_data_source_block LPGA300k
_cod_depositor_comments 'Adding full bibliography for 4123369--4123385.cif.'
_cod_original_cell_volume 1781.1(18)
_cod_database_code 4123376
_shelx_space_group_comment
;
The symmetry employed for this shelxl refinement is uniquely defined
by the following loop, which should always be used as a source of
symmetry information in preference to the above space-group names.
They are only intended as comments.
;
_shelx_estimated_absorpt_t_min 0.964
_shelx_estimated_absorpt_t_max 0.976
_shelxl_version_number 2013-4

loop_
_space_group_symop_operation_xyz
'x, y, z'
'-x+1/2, -y, z+1/2'
'x+1/2, -y+1/2, -z'
'-x, y+1/2, -z+1/2'

loop_
_atom_site_label
_atom_site_type_symbol
_atom_site_fract_x
_atom_site_fract_y
_atom_site_fract_z
_atom_site_U_iso_or_equiv
_atom_site_adp_type
_atom_site_occupancy
_atom_site_site_symmetry_order
_atom_site_calc_flag
_atom_site_refinement_flags_posn
_atom_site_refinement_flags_adp
C1A C 0.7619(3) 0.40435(18) 0.29441(14) 0.0404(4) Uani 1 1 d . .
C1B C 0.7771(3) 0.71029(18) 0.29168(14) 0.0421(5) Uani 1 1 d . .
C1C C 0.8031(2) 0.05119(18) 0.26413(14) 0.0405(4) Uani 1 1 d . .
C2A C 0.7557(3) 0.43508(17) 0.19485(14) 0.0410(5) Uani 1 1 d . .
H2A H 0.7748 0.5066 0.1899 0.049 Uiso 1 1 calc R U
C2B C 0.7794(3) 0.75215(18) 0.19632(16) 0.0508(6) Uani 1 1 d . .
H2B H 0.8011 0.8235 0.1984 0.061 Uiso 1 1 calc R U
C2C C 0.8111(2) 0.07847(17) 0.16433(14) 0.0407(4) Uani 1 1 d . .
H2C H 0.8694 0.1394 0.1570 0.049 Uiso 1 1 calc R U
C3A C 0.6077(3) 0.4101(3) 0.14742(17) 0.0538(6) Uani 1 1 d . .
H3A1 H 0.5582 0.3553 0.1777 0.065 Uiso 1 1 calc R U
H3A2 H 0.5422 0.4673 0.1470 0.065 Uiso 1 1 calc R U
C3B C 0.6318(4) 0.7345(3) 0.1461(2) 0.0770(11) Uani 1 1 d . .
H3B1 H 0.5724 0.6856 0.1781 0.092 Uiso 1 1 calc R U
H3B2 H 0.5757 0.7959 0.1419 0.092 Uiso 1 1 calc R U
C3C C 0.6578(3) 0.0922(2) 0.12029(17) 0.0471(5) Uani 1 1 d . .
H3C1 H 0.5828 0.0545 0.1528 0.057 Uiso 1 1 calc R U
H3C2 H 0.6294 0.1617 0.1195 0.057 Uiso 1 1 calc R U
C4A C 0.6534(3) 0.3816(2) 0.05084(15) 0.0485(5) Uani 1 1 d . .
H4A1 H 0.5931 0.3272 0.0282 0.058 Uiso 1 1 calc R U
H4A2 H 0.6441 0.4377 0.0098 0.058 Uiso 1 1 calc R U
C4B C 0.6727(3) 0.6974(2) 0.05238(18) 0.0548(6) Uani 1 1 d . .
H4B1 H 0.6138 0.6398 0.0361 0.066 Uiso 1 1 calc R U
H4B2 H 0.6576 0.7488 0.0070 0.066 Uiso 1 1 calc R U
C4C C 0.6783(3) 0.05237(19) 0.02347(15) 0.0465(5) Uani 1 1 d . .
H4C1 H 0.5906 0.0170 0.0032 0.056 Uiso 1 1 calc R U
H4C2 H 0.6990 0.1060 -0.0189 0.056 Uiso 1 1 calc R U
C5A C 0.8126(3) 0.35038(18) 0.06008(14) 0.0410(5) Uani 1 1 d . .
C5B C 0.8330(3) 0.67069(18) 0.05941(14) 0.0408(4) Uani 1 1 d . .
C5C C 0.8079(2) -0.01645(18) 0.03107(14) 0.0407(4) Uani 1 1 d . .
N1A N 0.8628(2) 0.38159(19) 0.14096(13) 0.0492(5) Uani 1 1 d . .
H1A H 0.9518 0.3706 0.1593 0.059 Uiso 1 1 calc R U
N1B N 0.8857(2) 0.70247(18) 0.13894(13) 0.0496(5) Uani 1 1 d . .
H1B H 0.9766 0.6940 0.1549 0.060 Uiso 1 1 calc R U
N1C N 0.8762(2) -0.00039(18) 0.11035(12) 0.0462(5) Uani 1 1 d . .
H1C H 0.9522 -0.0339 0.1279 0.055 Uiso 1 1 calc R U
O1A O 0.6409(2) 0.43051(17) 0.33802(12) 0.0599(5) Uani 1 1 d . .
H1A1 H 0.6471 0.4132 0.3915 0.072 Uiso 1 1 calc R U
O1B O 0.6766(3) 0.75315(17) 0.34218(14) 0.0762(8) Uani 1 1 d . .
H1B1 H 0.6777 0.7286 0.3933 0.091 Uiso 1 1 calc R U
O1C O 0.7435(3) 0.12215(16) 0.31302(13) 0.0713(7) Uani 1 1 d . .
H1C1 H 0.7408 0.1051 0.3666 0.086 Uiso 1 1 calc R U
O2A O 0.8670(2) 0.36449(17) 0.32882(12) 0.0566(5) Uani 1 1 d . .
O2B O 0.8534(3) 0.6411(2) 0.31683(14) 0.0781(8) Uani 1 1 d . .
O2C O 0.8472(3) -0.02643(16) 0.29524(13) 0.0629(6) Uani 1 1 d . .
O3A O 0.8874(2) 0.30471(18) 0.00385(12) 0.0602(5) Uani 1 1 d . .
O3B O 0.9081(2) 0.62626(19) 0.00192(12) 0.0615(5) Uani 1 1 d . .
O3C O 0.8479(2) -0.07954(16) -0.02562(12) 0.0587(5) Uani 1 1 d . .

loop_
_atom_site_aniso_label
_atom_site_aniso_U_11
_atom_site_aniso_U_22
_atom_site_aniso_U_33
_atom_site_aniso_U_23
_atom_site_aniso_U_13
_atom_site_aniso_U_12
C1A 0.0396(10) 0.0518(11) 0.0297(8) 0.0009(8) -0.0037(8) -0.0063(9)
C1B 0.0428(10) 0.0520(12) 0.0314(9) -0.0025(9) -0.0018(8) -0.0031(9)
C1C 0.0409(10) 0.0493(11) 0.0314(8) -0.0003(8) -0.0037(8) -0.0040(9)
C2A 0.0484(11) 0.0441(11) 0.0305(8) 0.0019(8) -0.0043(8) -0.0065(9)
C2B 0.0741(17) 0.0448(12) 0.0334(9) -0.0008(9) 0.0041(11) -0.0015(11)
C2C 0.0392(9) 0.0503(11) 0.0325(9) 0.0039(8) -0.0022(8) -0.0102(9)
C3A 0.0418(11) 0.0797(18) 0.0400(11) -0.0050(11) -0.0087(9) 0.0132(12)
C3B 0.0601(17) 0.129(3) 0.0422(13) -0.0076(16) -0.0063(12) 0.044(2)
C3C 0.0451(11) 0.0532(12) 0.0431(11) -0.0016(10) -0.0055(9) 0.0106(10)
C4A 0.0432(11) 0.0663(14) 0.0359(10) -0.0021(10) -0.0126(9) 0.0033(11)
C4B 0.0449(12) 0.0741(16) 0.0453(12) -0.0048(12) -0.0088(10) 0.0099(12)
C4C 0.0461(11) 0.0551(12) 0.0383(10) 0.0011(9) -0.0102(9) 0.0086(10)
C5A 0.0388(9) 0.0545(12) 0.0298(8) 0.0058(8) -0.0034(8) -0.0065(9)
C5B 0.0417(10) 0.0521(11) 0.0288(8) 0.0030(8) 0.0001(8) -0.0033(9)
C5C 0.0376(9) 0.0546(12) 0.0299(8) 0.0085(8) 0.0021(7) 0.0013(9)
N1A 0.0319(8) 0.0855(15) 0.0303(8) -0.0029(9) -0.0040(7) -0.0073(9)
N1B 0.0422(10) 0.0745(14) 0.0322(8) -0.0040(9) -0.0010(7) -0.0072(10)
N1C 0.0350(9) 0.0742(13) 0.0294(8) 0.0043(9) -0.0010(6) 0.0097(9)
O1A 0.0528(10) 0.0915(14) 0.0354(8) 0.0077(9) 0.0037(7) 0.0148(10)
O1B 0.1030(18) 0.0869(15) 0.0387(9) 0.0125(9) 0.0213(11) 0.0427(14)
O1C 0.115(2) 0.0585(11) 0.0400(9) -0.0011(8) 0.0091(11) 0.0222(12)
O2A 0.0426(9) 0.0860(13) 0.0413(8) 0.0111(9) -0.0033(7) 0.0031(9)
O2B 0.0731(14) 0.116(2) 0.0454(10) 0.0133(12) 0.0026(10) 0.0368(15)
O2C 0.0809(14) 0.0713(12) 0.0364(8) 0.0054(8) 0.0003(9) 0.0266(11)
O3A 0.0515(10) 0.0938(14) 0.0354(8) -0.0087(9) 0.0003(8) 0.0109(10)
O3B 0.0523(10) 0.0985(15) 0.0337(7) -0.0097(9) -0.0008(8) 0.0134(10)
O3C 0.0651(12) 0.0767(12) 0.0342(8) -0.0030(8) -0.0002(8) 0.0234(10)

loop_
_atom_type_symbol
_atom_type_description
_atom_type_scat_dispersion_real
_atom_type_scat_dispersion_imag
_atom_type_scat_source
C C 0.0033 0.0016 'International Tables Vol C Tables 4.2.6.8 and 6.1.1.4'
H H 0.0000 0.0000 'International Tables Vol C Tables 4.2.6.8 and 6.1.1.4'
N N 0.0061 0.0033 'International Tables Vol C Tables 4.2.6.8 and 6.1.1.4'
O O 0.0106 0.0060 'International Tables Vol C Tables 4.2.6.8 and 6.1.1.4'

loop_
_geom_angle_atom_site_label_1
_geom_angle_atom_site_label_2
_geom_angle_atom_site_label_3
_geom_angle
O2A C1A O1A 124.8(2)
O2A C1A C2A 123.7(2)
O1A C1A C2A 111.4(2)
O2B C1B O1B 124.0(2)
O2B C1B C2B 124.0(2)
O1B C1B C2B 111.8(2)
O2C C1C O1C 124.0(2)
O2C C1C C2C 124.1(2)
O1C C1C C2C 111.9(2)
N1A C2A C1A 111.5(2)
N1A C2A C3A 102.96(18)
C1A C2A C3A 114.0(2)
N1A C2A H2A 109.4
C1A C2A H2A 109.4
C3A C2A H2A 109.4
N1B C2B C1B 112.2(2)
N1B C2B C3B 103.0(2)
C1B C2B C3B 112.0(2)
N1B C2B H2B 109.8
C1B C2B H2B 109.8
C3B C2B H2B 109.8
N1C C2C C1C 111.8(2)
N1C C2C C3C 102.87(18)
C1C C2C C3C 113.12(19)
N1C C2C H2C 109.6
C1C C2C H2C 109.6
C3C C2C H2C 109.6
C4A C3A C2A 103.9(2)
C4A C3A H3A1 111.0
C2A C3A H3A1 111.0
C4A C3A H3A2 111.0
C2A C3A H3A2 111.0
H3A1 C3A H3A2 109.0
C4B C3B C2B 106.0(2)
C4B C3B H3B1 110.5
C2B C3B H3B1 110.5
C4B C3B H3B2 110.5
C2B C3B H3B2 110.5
H3B1 C3B H3B2 108.7
C4C C3C C2C 103.84(19)
C4C C3C H3C1 111.0
C2C C3C H3C1 111.0
C4C C3C H3C2 111.0
C2C C3C H3C2 111.0
H3C1 C3C H3C2 109.0
C5A C4A C3A 104.20(18)
C5A C4A H4A1 110.9
C3A C4A H4A1 110.9
C5A C4A H4A2 110.9
C3A C4A H4A2 110.9
H4A1 C4A H4A2 108.9
C5B C4B C3B 104.7(2)
C5B C4B H4B1 110.8
C3B C4B H4B1 110.8
C5B C4B H4B2 110.8
C3B C4B H4B2 110.8
H4B1 C4B H4B2 108.9
C5C C4C C3C 104.01(18)
C5C C4C H4C1 111.0
C3C C4C H4C1 111.0
C5C C4C H4C2 111.0
C3C C4C H4C2 111.0
H4C1 C4C H4C2 109.0
O3A C5A N1A 124.5(2)
O3A C5A C4A 127.1(2)
N1A C5A C4A 108.4(2)
O3B C5B N1B 123.9(2)
O3B C5B C4B 126.9(2)
N1B C5B C4B 109.2(2)
O3C C5C N1C 124.1(2)
O3C C5C C4C 126.9(2)
N1C C5C C4C 109.0(2)
C5A N1A C2A 114.60(19)
C5A N1A H1A 122.7
C2A N1A H1A 122.7
C5B N1B C2B 115.0(2)
C5B N1B H1B 122.5
C2B N1B H1B 122.5
C5C N1C C2C 114.1(2)
C5C N1C H1C 122.9
C2C N1C H1C 122.9
C1A O1A H1A1 109.5
C1B O1B H1B1 109.5
C1C O1C H1C1 109.5

loop_
_geom_bond_atom_site_label_1
_geom_bond_atom_site_label_2
_geom_bond_distance
C1A O2A 1.201(3)
C1A O1A 1.313(3)
C1A C2A 1.519(3)
C1B O2B 1.215(3)
C1B O1B 1.305(3)
C1B C2B 1.508(3)
C1C O2C 1.207(3)
C1C O1C 1.309(3)
C1C C2C 1.511(3)
C2A N1A 1.441(3)
C2A C3A 1.543(3)
C2A H2A 0.9800
C2B N1B 1.441(3)
C2B C3B 1.540(5)
C2B H2B 0.9800
C2C N1C 1.448(3)
C2C C3C 1.538(3)
C2C H2C 0.9800
C3A C4A 1.525(4)
C3A H3A1 0.9700
C3A H3A2 0.9700
C3B C4B 1.509(4)
C3B H3B1 0.9700
C3B H3B2 0.9700
C3C C4C 1.529(3)
C3C H3C1 0.9700
C3C H3C2 0.9700
C4A C5A 1.502(3)
C4A H4A1 0.9700
C4A H4A2 0.9700
C4B C5B 1.494(4)
C4B H4B1 0.9700
C4B H4B2 0.9700
C4C C5C 1.496(3)
C4C H4C1 0.9700
C4C H4C2 0.9700
C5A O3A 1.230(3)
C5A N1A 1.338(3)
C5B O3B 1.236(3)
C5B N1B 1.331(3)
C5C O3C 1.242(3)
C5C N1C 1.334(3)
N1A H1A 0.8600
N1B H1B 0.8600
N1C H1C 0.8600
O1A H1A1 0.8200
O1B H1B1 0.8200
O1C H1C1 0.8200

loop_
_geom_hbond_atom_site_label_D
_geom_hbond_atom_site_label_H
_geom_hbond_atom_site_label_A
_geom_hbond_distance_DH
_geom_hbond_distance_HA
_geom_hbond_distance_DA
_geom_hbond_angle_DHA
_geom_hbond_site_symmetry_A
C2B H2B O2C 0.98 2.50 3.370(4) 147.2 1_565
C2C H2C O2B 0.98 2.53 3.154(4) 121.4 4_745
C3A H3A1 O1B 0.97 2.54 3.327(4) 138.0 4_645
C3C H3C1 O1A 0.97 2.62 3.517(4) 153.4 4_645
C4A H4A1 O3A 0.97 2.61 3.562(4) 166.6 3_455
C4B H4B1 O3C 0.97 2.54 3.356(4) 142.0 3_455
C4C H4C1 O3B 0.97 2.54 3.443(4) 155.7 3_455
N1A H1A O2C 0.86 2.38 3.042(3) 134.4 4_755
N1C H1C O2A 0.86 2.22 3.078(3) 173.6 4_745
O1A H1A1 O3B 0.82 1.78 2.562(3) 159.8 2_665
O1B H1B1 O3A 0.82 1.78 2.562(3) 158.5 2_665
O1C H1C1 O3C 0.82 1.80 2.572(3) 155.0 2_655

loop_
_geom_torsion_atom_site_label_1
_geom_torsion_atom_site_label_2
_geom_torsion_atom_site_label_3
_geom_torsion_atom_site_label_4
_geom_torsion
O2A C1A C2A N1A 20.4(3)
O1A C1A C2A N1A -162.2(2)
O2A C1A C2A C3A 136.4(3)
O1A C1A C2A C3A -46.1(3)
O2B C1B C2B N1B -1.7(4)
O1B C1B C2B N1B -177.6(2)
O2B C1B C2B C3B 113.6(3)
O1B C1B C2B C3B -62.3(3)
O2C C1C C2C N1C 0.9(3)
O1C C1C C2C N1C -179.6(2)
O2C C1C C2C C3C 116.4(3)
O1C C1C C2C C3C -64.1(3)
N1A C2A C3A C4A -23.0(3)
C1A C2A C3A C4A -144.0(2)
N1B C2B C3B C4B -13.5(4)
C1B C2B C3B C4B -134.2(3)
N1C C2C C3C C4C -23.7(2)
C1C C2C C3C C4C -144.5(2)
C2A C3A C4A C5A 23.0(3)
C2B C3B C4B C5B 13.8(4)
C2C C3C C4C C5C 23.1(3)
C3A C4A C5A O3A 165.8(3)
C3A C4A C5A N1A -14.8(3)
C3B C4B C5B O3B 170.8(3)
C3B C4B C5B N1B -9.2(4)
C3C C4C C5C O3C 165.5(2)
C3C C4C C5C N1C -14.1(3)
O3A C5A N1A C2A 179.0(2)
C4A C5A N1A C2A -0.4(3)
C1A C2A N1A C5A 137.9(2)
C3A C2A N1A C5A 15.2(3)
O3B C5B N1B C2B -179.7(2)
C4B C5B N1B C2B 0.3(3)
C1B C2B N1B C5B 129.1(2)
C3B C2B N1B C5B 8.4(3)
O3C C5C N1C C2C 178.8(2)
C4C C5C N1C C2C -1.7(3)
C1C C2C N1C C5C 138.2(2)
C3C C2C N1C C5C 16.5(3)
